data_2012009
loop_
_publ_author_name
'Gustafsson, T.'
'Klintenberg, M.'
'Derenzo, S. E.'
'Weber, M. J.'
'Thomas, J. O.'

_publ_section_title
;
 Lu~2~SiO~5~ by single-crystal X-ray and neutron diffraction
;
_journal_issue 6
_journal_name_full 'Acta Crystallographica Section C'
_journal_page_first 668
_journal_page_last 669
_journal_paper_doi 10.1107/S0108270101005352
_journal_volume 57
_journal_year 2001
_chemical_formula_moiety 'Lu2 Si O5'
_chemical_formula_structural 'Lu2 Si O5'
_chemical_formula_sum 'Lu2 O5 Si'
_chemical_formula_weight 458.02
_chemical_name_common 'Lutetium silicate'
_chemical_name_systematic 'Dilutetium silicon pentaoxide'
_space_group_IT_number 15
_symmetry_cell_setting monoclinic
_symmetry_space_group_name_Hall '-C 2yc'
_symmetry_space_group_name_H-M 'C 1 2/c 1'
_cell_angle_alpha 90
_cell_angle_beta 122.2240(10)
_cell_angle_gamma 90
_cell_formula_units_Z 8
_cell_length_a 14.2774(7)
_cell_length_b 6.6398(4)
_cell_length_c 10.2465(6)
_cell_measurement_reflns_used 1391
_cell_measurement_temperature 293
_cell_measurement_theta_max 22.5
_cell_measurement_theta_min 1.5
_cell_volume 821.74(8)
_computing_cell_refinement 'please provide'
_computing_data_collection 'CRYO (ARACOR, 1981)'
_computing_data_reduction 'ARACOR (Lundgren, 1983)'
_computing_molecular_graphics 'ORTEPII (Johnson, 1976)'
_computing_publication_material 'DISTAN (Lundgren, 1983)'
_computing_structure_refinement 'DUPALS (Lundgren, 1983)'
_computing_structure_solution 'please provide'
_diffrn_ambient_temperature 293
_diffrn_measurement_device ARACOR
_diffrn_measurement_method '\q/2\q scan b/P/b'
_diffrn_radiation_monochromator Cu
_diffrn_radiation_probe neutron
_diffrn_radiation_source reactor
_diffrn_radiation_type neutron
_diffrn_radiation_wavelength 1.20700
_diffrn_reflns_av_R_equivalents .047
_diffrn_reflns_limit_h_max 0
_diffrn_reflns_limit_h_min -18
_diffrn_reflns_limit_k_max 8
_diffrn_reflns_limit_k_min 0
_diffrn_reflns_limit_l_max 13
_diffrn_reflns_limit_l_min -11
_diffrn_reflns_number 999
_diffrn_reflns_theta_max 51.99
_diffrn_reflns_theta_min .00
_diffrn_standards_decay_% .4
_diffrn_standards_interval_count 33
_diffrn_standards_number 3
_exptl_absorpt_coefficient_mu .16
_exptl_absorpt_correction_T_max .684
_exptl_absorpt_correction_T_min .607
_exptl_absorpt_correction_type integration
_exptl_absorpt_process_details 'ABSSTOE (Lundgren 1983)'
_exptl_crystal_colour colourless
_exptl_crystal_density_diffrn 7.36
_exptl_crystal_density_meas ?
_exptl_crystal_description prismatic
_exptl_crystal_F_000 37.07
_exptl_crystal_size_max 5.6
_exptl_crystal_size_mid 2.8
_exptl_crystal_size_min 2.8
_refine_diff_density_max .089
_refine_diff_density_min -.055
_refine_ls_extinction_coef 'see below'
_refine_ls_extinction_method 'B-C type 1 Gaussian anisotropic'
_refine_ls_goodness_of_fit_ref 2.91
_refine_ls_hydrogen_treatment none
_refine_ls_matrix_type full
_refine_ls_number_parameters 79
_refine_ls_number_reflns 949
_refine_ls_R_factor_all .035
_refine_ls_R_factor_gt .035
_refine_ls_shift/su_max .050
_refine_ls_structure_factor_coef Fsqd
_refine_ls_weighting_details '1/\s^2^(F) modified for experimental instability'
_refine_ls_weighting_scheme calc
_refine_ls_wR_factor_all .078
_refine_ls_wR_factor_ref .078
_reflns_number_gt 949
_reflns_number_total 961
_reflns_threshold_expression 'Inet > -10\s(Inet)'
_cod_data_source_file br1287.cif
_cod_data_source_block I
_cod_depositor_comments
;
 Adding proper _atom_site_type_symbol and _atom_site_aniso_type_symbol
 data item values instead of the placeholder ones ('?').

 Antanas Vaitkus,
 2017-01-14

The following automatic conversions were performed:
'_symmetry_cell_setting' value 'Monoclinic' changed to 'monoclinic'
according to '/home/saulius/struct/CIF-dictionaries/cif_core.dic'
dictionary named 'cif_core.dic' version 2.4.1 from
2010-06-29.

'_geom_bond_publ_flag' value 'Yes' changed to 'yes' according
to '/home/saulius/struct/CIF-dictionaries/cif_core.dic' dictionary named
'cif_core.dic' version 2.4.1 from 2010-06-29 (17 times).

Automatic conversion script
Id: cif_fix_enum 1527 2010-12-29 10:47:43Z saulius 

The following automatic conversions were performed:

'_atom_site_thermal_displace_type' tag value 'Uij' was replaced with
'Uani' value 8 times.

Automatic conversion script
Id: cif_fix_values 1646 2011-03-28 12:23:43Z adriana 

The following automatic conversions were performed:

'_symmetry_cell_setting' value 'Monoclinic' changed to 'monoclinic'
according to /home/saulius/struct/CIF-dictionaries/cif_core.dic
dictionary named 'cif_core.dic' version 2.4.1 from
2010-06-29.

'_geom_bond_publ_flag' value 'Yes' changed to 'yes'
according to /home/saulius/struct/CIF-dictionaries/cif_core.dic
dictionary named 'cif_core.dic' version 2.4.1 from 2010-06-29 (17
times).

'_geom_angle_publ_flag' value 'No' changed to 'no' according
to /home/saulius/struct/CIF-dictionaries/cif_core.dic dictionary
named 'cif_core.dic' version 2.4.1 from 2010-06-29.

Automatic conversion script
Id: cif_fix_values 1715 2011-07-08 13:25:40Z adriana 

The following automatic conversions were performed:

'_exptl_crystal_density_meas' value 'not measured' was changed to '?'
- the value is perceived as not measured.

Automatic conversion script
Id: cif_fix_values 3008 2015-01-20 13:52:24Z robertas 
;
_cod_original_sg_symbol_H-M 'C 2/c'
_cod_database_code 2012009
_cod_database_fobs_code 2012009

loop_
_symmetry_equiv_pos_as_xyz
x,y,z
-x,-y,-z
1/2+x,1/2+y,z
1/2-x,1/2-y,-z
-x,y,1/2-z
x,-y,1/2+z
1/2-x,1/2+y,1/2-z
1/2+x,1/2-y,1/2+z

loop_
_atom_site_aniso_label
_atom_site_aniso_U_11
_atom_site_aniso_U_22
_atom_site_aniso_U_33
_atom_site_aniso_U_12
_atom_site_aniso_U_13
_atom_site_aniso_U_23
_atom_site_aniso_type_symbol
Lu1 .0032(5) .0065(4) .0060(5) -.0006(2) .0024(4) -.0001(3) Lu
Lu2 .0025(5) .0066(4) .0057(5) .0009(2) .0016(4) .0010(3) Lu
Si .0012(6) .0054(6) .0048(6) -.0008(3) .0008(5) -.0004(5) Si
O1 .0048(5) .0102(5) .0074(5) -.0016(3) -.0005(4) .0039(4) O
O2 .0060(5) .0065(5) .0108(5) -.0010(3) .0050(4) .0006(4) O
O3 .0029(5) .0122(5) .0085(5) .0010(3) .0031(4) .0018(4) O
O4 .0063(5) .0078(5) .0067(5) .0009(3) .0010(4) -.0024(4) O
O5 .0039(5) .0084(5) .0068(5) -.0006(3) .0030(4) .0001(4) O

loop_
_atom_site_label
_atom_site_fract_x
_atom_site_fract_y
_atom_site_fract_z
_atom_site_U_iso_or_equiv
_atom_site_thermal_displace_type
_atom_site_calc_flag
_atom_site_refinement_flags
_atom_site_type_symbol
Lu1 .53734(5) .75593(10) .46705(7) .0053(5) Uani ? . Lu
Lu2 .14093(5) .37735(10) -.16362(7) .0052(5) Uani ? . Lu
Si .31792(8) .59171(15) .19311(12) .0042(7) Uani ? . Si
O1 .41117(6) .50618(12) .36201(9) .0093(6) Uani ? . O
O2 .38016(7) .78834(12) .17623(10) .0075(6) Uani ? . O
O3 .20230(6) .64896(13) .17684(9) .0078(6) Uani ? . O
O4 .29842(7) .42890(13) .06298(9) .0082(6) Uani ? . O
O5 .01773(6) .40340(12) -.10250(9) .0063(6) Uani ? . O

loop_
_atom_type_symbol
_atom_type_scat_source
Lu 'International Tables for Crystallography, Volume C, Kluwer 1992'
Si 'International Tables for Crystallography, Volume C, Kluwer 1992'
O 'International Tables for Crystallography, Volume C, Kluwer 1992'

loop_
_geom_angle_atom_site_label_1
_geom_angle_atom_site_label_2
_geom_angle_atom_site_label_3
_geom_angle_site_symmetry_1
_geom_angle_site_symmetry_2
_geom_angle_site_symmetry_3
_geom_angle
_geom_angle_publ_flag
O1 Lu1 O1 1_555 1_555 2_666 69.93(4) no

loop_
_geom_bond_atom_site_label_1
_geom_bond_atom_site_label_2
_geom_bond_site_symmetry_1
_geom_bond_site_symmetry_2
_geom_bond_distance
_geom_bond_publ_flag
Lu1 O1 1_555 1_555 2.2561(10) yes
Lu1 O1 1_555 2_666 2.2949(10) yes
Lu1 O2 1_555 1_555 2.6163(11) yes
Lu1 O2 1_555 5_655 2.3301(10) yes
Lu1 O3 1_555 8_565 2.2756(10) yes
Lu1 O5 1_555 7_555 2.1598(10) yes
Lu1 O5 1_555 8_565 2.3432(10) yes
Lu2 O2 1_556 4_566 2.2346(10) yes
Lu2 O3 1_556 6_565 2.2350(10) yes
Lu2 O4 1_556 1_556 2.2378(10) yes
Lu2 O4 1_556 4_556 2.2356(11) yes
Lu2 O5 1_556 1_556 2.1652(10) yes
Lu2 O5 1_556 5_555 2.2642(10) yes
Si O1 1_555 1_555 1.6242(13) yes
Si O2 1_555 1_555 1.6395(13) yes
Si O3 1_555 1_555 1.6138(12) yes
Si O4 1_555 1_555 1.6214(13) yes
